data_2218775
loop_
_publ_author_name
'Dong, Wen-Kui'
'Ding, Yu-Jie'
'Luo, Ya-Ling'
'Lv, Zhong-Wu'
'Wang, Li'

_publ_section_title
;
 3,3'-Dibromo-1,1'-[(propane-1,3-diyldioxy)bis(nitrilomethylidyne)]dibenzene
;
_journal_coeditor_code NG2462
_journal_issue 7
_journal_name_full 'Acta Crystallographica Section E'
_journal_page_first o1324
_journal_paper_doi 10.1107/S1600536808018187
_journal_volume 64
_journal_year 2008
_chemical_formula_iupac 'C17 H16 Br2 N2 O2'
_chemical_formula_moiety 'C17 H16 Br2 N2 O2'
_chemical_formula_sum 'C17 H16 Br2 N2 O2'
_chemical_formula_weight 440.14
_chemical_name_systematic
;
3,3'-Dibromo-1,1'-[(propane-1,3-diyldioxy)bis(nitrilomethylidyne)]dibenzene
;
_space_group_IT_number 15
_symmetry_cell_setting monoclinic
_symmetry_space_group_name_Hall '-C 2yc'
_symmetry_space_group_name_H-M 'C 1 2/c 1'
_atom_sites_solution_hydrogens geom
_atom_sites_solution_primary direct
_atom_sites_solution_secondary difmap
_audit_creation_method SHELXL-97
_cell_angle_alpha 90.00
_cell_angle_beta 114.009(2)
_cell_angle_gamma 90.00
_cell_formula_units_Z 4
_cell_length_a 24.397(3)
_cell_length_b 4.4848(4)
_cell_length_c 17.189(2)
_cell_measurement_reflns_used 2255
_cell_measurement_temperature 298(2)
_cell_measurement_theta_max 27.869
_cell_measurement_theta_min 2.493
_cell_volume 1718.0(3)
_computing_cell_refinement 'SMART (Bruker, 1996)'
_computing_data_collection 'SMART (Bruker, 1996)'
_computing_data_reduction 'SAINT (Bruker, 1996)'
_computing_molecular_graphics 'SHELXTL (Sheldrick, 2008)'
_computing_publication_material 'SHELXTL (Sheldrick, 2008)'
_computing_structure_refinement 'SHELXL97 (Sheldrick, 2008)'
_computing_structure_solution 'SHELXS97 (Sheldrick, 2008)'
_diffrn_ambient_temperature 298(2)
_diffrn_measured_fraction_theta_full 0.986
_diffrn_measured_fraction_theta_max 0.986
_diffrn_measurement_device_type 'Bruker SMART 1000 CCD area-detector'
_diffrn_measurement_method '\f and \w'
_diffrn_radiation_monochromator graphite
_diffrn_radiation_source 'fine-focus sealed tube'
_diffrn_radiation_type MoK\a
_diffrn_radiation_wavelength 0.71073
_diffrn_reflns_av_R_equivalents 0.0940
_diffrn_reflns_av_sigmaI/netI 0.0762
_diffrn_reflns_limit_h_max 28
_diffrn_reflns_limit_h_min -27
_diffrn_reflns_limit_k_max 5
_diffrn_reflns_limit_k_min -5
_diffrn_reflns_limit_l_max 15
_diffrn_reflns_limit_l_min -20
_diffrn_reflns_number 3683
_diffrn_reflns_theta_full 25.01
_diffrn_reflns_theta_max 25.01
_diffrn_reflns_theta_min 1.83
_diffrn_standards_decay_% 0
_diffrn_standards_interval_count 0
_diffrn_standards_interval_time 0
_diffrn_standards_number 0
_exptl_absorpt_coefficient_mu 4.729
_exptl_absorpt_correction_T_max 0.3966
_exptl_absorpt_correction_T_min 0.2099
_exptl_absorpt_correction_type multi-scan
_exptl_absorpt_process_details '(SADABS; Sheldrick, 1996)'
_exptl_crystal_colour Colorless
_exptl_crystal_density_diffrn 1.702
_exptl_crystal_density_method 'not measured'
_exptl_crystal_description Rod
_exptl_crystal_F_000 872
_exptl_crystal_size_max 0.48
_exptl_crystal_size_mid 0.35
_exptl_crystal_size_min 0.24
_refine_diff_density_max 0.599
_refine_diff_density_min -0.658
_refine_ls_extinction_method none
_refine_ls_goodness_of_fit_ref 1.071
_refine_ls_hydrogen_treatment constr
_refine_ls_matrix_type full
_refine_ls_number_parameters 105
_refine_ls_number_reflns 1497
_refine_ls_number_restraints 0
_refine_ls_restrained_S_all 1.071
_refine_ls_R_factor_all 0.0669
_refine_ls_R_factor_gt 0.0502
_refine_ls_shift/su_max 0.001
_refine_ls_shift/su_mean 0.000
_refine_ls_structure_factor_coef Fsqd
_refine_ls_weighting_details 'calc w=1/[\s^2^(Fo^2^)+(0.061P)^2^] where P=(Fo^2^+2Fc^2^)/3'
_refine_ls_weighting_scheme calc
_refine_ls_wR_factor_gt 0.1239
_refine_ls_wR_factor_ref 0.1328
_reflns_number_gt 1179
_reflns_number_total 1497
_reflns_threshold_expression I>2\s(I)
_cod_data_source_file ng2462.cif
_cod_data_source_block I
_cod_depositor_comments
;
The following automatic conversions were performed:
'_symmetry_cell_setting' value 'Monoclinic' changed to 'monoclinic'
according to '/home/saulius/struct/CIF-dictionaries/cif_core.dic'
dictionary named 'cif_core.dic' version 2.4.1 from 2010-06-29.

Automatic conversion script
Id: cif_fix_enum 1527 2010-12-29 10:47:43Z saulius 

The following automatic conversions were performed:

'_symmetry_cell_setting' value 'Monoclinic' changed to 'monoclinic'
according to /home/saulius/struct/CIF-dictionaries/cif_core.dic
dictionary named 'cif_core.dic' version 2.4.1 from 2010-06-29.

Automatic conversion script
Id: cif_fix_values 1715 2011-07-08 13:25:40Z adriana 
;
_cod_original_sg_symbol_H-M 'C 2/c'
_cod_database_code 2218775
_cod_database_fobs_code 2218775

loop_
_symmetry_equiv_pos_as_xyz
'x, y, z'
'-x, y, -z+1/2'
'x+1/2, y+1/2, z'
'-x+1/2, y+1/2, -z+1/2'
'-x, -y, -z'
'x, -y, z-1/2'
'-x+1/2, -y+1/2, -z'
'x+1/2, -y+1/2, z-1/2'

loop_
_atom_site_type_symbol
_atom_site_label
_atom_site_fract_x
_atom_site_fract_y
_atom_site_fract_z
_atom_site_U_iso_or_equiv
_atom_site_adp_type
_atom_site_calc_flag
_atom_site_refinement_flags
_atom_site_occupancy
Br Br1 0.78652(2) 1.12437(15) 0.11896(3) 0.0608(3) Uani d . 1
O O1 0.53639(12) 0.3149(7) -0.13426(18) 0.0393(8) Uani d . 1
N N1 0.58506(15) 0.4899(10) -0.0798(2) 0.0352(9) Uani d . 1
C C1 0.5538(2) 0.1605(10) -0.1934(3) 0.0369(11) Uani d . 1
H H1A 0.5876 0.0299 -0.1635 0.044 Uiso calc R 1
H H1B 0.5653 0.3011 -0.2270 0.044 Uiso calc R 1
C C2 0.5000 -0.0186(16) -0.2500 0.0371(15) Uani d S 1
H H2A 0.4880 -0.1465 -0.2142 0.044 Uiso calc PR 0.50
H H2B 0.5120 -0.1465 -0.2858 0.044 Uiso calc PR 0.50
C C3 0.5704(2) 0.6276(10) -0.0265(3) 0.0398(12) Uani d . 1
H H3 0.5317 0.6039 -0.0296 0.048 Uiso calc R 1
C C4 0.6117(2) 0.8206(10) 0.0390(3) 0.0350(11) Uani d . 1
C C5 0.6701(2) 0.8759(10) 0.0463(3) 0.0368(11) Uani d . 1
H H5 0.6836 0.7885 0.0083 0.044 Uiso calc R 1
C C6 0.7070(2) 1.0573(11) 0.1091(3) 0.0391(12) Uani d . 1
C C7 0.6887(2) 1.1924(12) 0.1666(3) 0.0472(13) Uani d . 1
H H7 0.7144 1.3178 0.2087 0.057 Uiso calc R 1
C C8 0.6313(3) 1.1373(11) 0.1600(3) 0.0504(14) Uani d . 1
H H8 0.6185 1.2245 0.1988 0.061 Uiso calc R 1
C C9 0.5930(2) 0.9556(12) 0.0972(3) 0.0444(13) Uani d . 1
H H9 0.5544 0.9222 0.0935 0.053 Uiso calc R 1

loop_
_atom_site_aniso_label
_atom_site_aniso_U_11
_atom_site_aniso_U_22
_atom_site_aniso_U_33
_atom_site_aniso_U_12
_atom_site_aniso_U_13
_atom_site_aniso_U_23
Br1 0.0451(4) 0.0844(6) 0.0468(4) -0.0215(3) 0.0126(3) -0.0037(3)
O1 0.0346(18) 0.042(2) 0.0377(19) -0.0112(15) 0.0110(15) -0.0071(16)
N1 0.030(2) 0.036(2) 0.033(2) -0.0059(17) 0.0067(17) 0.0016(19)
C1 0.038(3) 0.036(3) 0.035(2) 0.003(2) 0.014(2) 0.007(2)
C2 0.039(4) 0.026(4) 0.043(4) 0.000 0.013(3) 0.000
C3 0.037(3) 0.040(3) 0.039(3) -0.009(2) 0.012(2) 0.002(2)
C4 0.040(3) 0.035(3) 0.029(2) 0.000(2) 0.013(2) 0.009(2)
C5 0.040(3) 0.041(3) 0.027(2) -0.001(2) 0.012(2) 0.003(2)
C6 0.043(3) 0.044(3) 0.026(2) -0.006(2) 0.009(2) 0.005(2)
C7 0.059(3) 0.042(3) 0.030(2) -0.007(3) 0.008(2) -0.005(2)
C8 0.066(4) 0.052(4) 0.041(3) 0.001(3) 0.029(3) -0.007(3)
C9 0.047(3) 0.040(3) 0.050(3) 0.000(2) 0.024(3) 0.001(3)

loop_
_atom_type_symbol
_atom_type_description
_atom_type_scat_dispersion_real
_atom_type_scat_dispersion_imag
_atom_type_scat_source
C C 0.0033 0.0016 'International Tables Vol C Tables 4.2.6.8 and 6.1.1.4'
H H 0.0000 0.0000 'International Tables Vol C Tables 4.2.6.8 and 6.1.1.4'
N N 0.0061 0.0033 'International Tables Vol C Tables 4.2.6.8 and 6.1.1.4'
O O 0.0106 0.0060 'International Tables Vol C Tables 4.2.6.8 and 6.1.1.4'
Br Br -0.2901 2.4595 'International Tables Vol C Tables 4.2.6.8 and 6.1.1.4'

loop_
_geom_angle_atom_site_label_1
_geom_angle_atom_site_label_2
_geom_angle_atom_site_label_3
_geom_angle_site_symmetry_1
_geom_angle_site_symmetry_3
_geom_angle
N1 O1 C1 . . 109.1(3)
C3 N1 O1 . . 109.9(3)
O1 C1 C2 . . 106.5(3)
O1 C1 H1A . . 110.4
C2 C1 H1A . . 110.4
O1 C1 H1B . . 110.4
C2 C1 H1B . . 110.4
H1A C1 H1B . . 108.6
C1 C2 C1 . 2_654 115.7(5)
C1 C2 H2A . . 108.4
C1 C2 H2A 2_654 . 108.4
C1 C2 H2B . . 108.4
C1 C2 H2B 2_654 . 108.4
H2A C2 H2B . . 107.4
N1 C3 C4 . . 122.6(4)
N1 C3 H3 . . 118.7
C4 C3 H3 . . 118.7
C9 C4 C5 . . 118.4(4)
C9 C4 C3 . . 119.2(4)
C5 C4 C3 . . 122.3(4)
C6 C5 C4 . . 120.0(4)
C6 C5 H5 . . 120.0
C4 C5 H5 . . 120.0
C5 C6 C7 . . 121.8(4)
C5 C6 Br1 . . 119.3(3)
C7 C6 Br1 . . 118.9(4)
C8 C7 C6 . . 118.5(5)
C8 C7 H7 . . 120.8
C6 C7 H7 . . 120.8
C9 C8 C7 . . 121.0(4)
C9 C8 H8 . . 119.5
C7 C8 H8 . . 119.5
C8 C9 C4 . . 120.3(4)
C8 C9 H9 . . 119.8
C4 C9 H9 . . 119.8

loop_
_geom_bond_atom_site_label_1
_geom_bond_atom_site_label_2
_geom_bond_site_symmetry_2
_geom_bond_distance
Br1 C6 . 1.900(4)
O1 N1 . 1.413(4)
O1 C1 . 1.431(5)
N1 C3 . 1.270(6)
C1 C2 . 1.508(6)
C1 H1A . 0.9700
C1 H1B . 0.9700
C2 C1 2_654 1.508(6)
C2 H2A . 0.9700
C2 H2B . 0.9700
C3 C4 . 1.453(6)
C3 H3 . 0.9300
C4 C9 . 1.396(6)
C4 C5 . 1.400(6)
C5 C6 . 1.359(6)
C5 H5 . 0.9300
C6 C7 . 1.381(6)
C7 C8 . 1.379(7)
C7 H7 . 0.9300
C8 C9 . 1.372(7)
C8 H8 . 0.9300
C9 H9 . 0.9300

loop_
_geom_hbond_atom_site_label_D
_geom_hbond_atom_site_label_H
_geom_hbond_atom_site_label_A
_geom_hbond_distance_DH
_geom_hbond_distance_HA
_geom_hbond_distance_DA
_geom_hbond_angle_DHA
_geom_hbond_publ_flag
C1 H3 C3# 0.930 2.362 3.189 148.02 no

loop_
_geom_torsion_atom_site_label_1
_geom_torsion_atom_site_label_2
_geom_torsion_atom_site_label_3
_geom_torsion_atom_site_label_4
_geom_torsion_site_symmetry_4
_geom_torsion
C1 O1 N1 C3 . -179.7(4)
N1 O1 C1 C2 . -179.4(4)
O1 C1 C2 C1 2_654 65.8(3)
O1 N1 C3 C4 . 178.7(4)
N1 C3 C4 C9 . -177.6(4)
N1 C3 C4 C5 . 2.1(7)
C9 C4 C5 C6 . 0.0(6)
C3 C4 C5 C6 . -179.7(4)
C4 C5 C6 C7 . -0.3(7)
C4 C5 C6 Br1 . 179.0(3)
C5 C6 C7 C8 . 0.7(7)
Br1 C6 C7 C8 . -178.6(4)
C6 C7 C8 C9 . -0.8(8)
C7 C8 C9 C4 . 0.6(8)
C5 C4 C9 C8 . -0.1(7)
C3 C4 C9 C8 . 179.6(5)
